data_7119917
loop_
_publ_author_name
'Liu, Yu-Ling'
'Zhang, Wen'

_publ_section_title
;
 Dual stimuli-triggered dielectric switching and sensing in a host-guest
 cyanometallate framework
;
_journal_name_full 'Chem. Commun.'
_journal_paper_doi 10.1039/C7CC00812K
_journal_year 2017
_chemical_formula_moiety 'C6 H4 Co N6 O2 Sr, C0.50 H3 N0.50, 0.5(C H6 N), H2 O'
_chemical_formula_sum 'C7 H12 Co N7 O3 Sr'
_chemical_formula_weight 388.79
_space_group_crystal_system monoclinic
_space_group_IT_number 14
_space_group_name_Hall '-P 2yn'
_space_group_name_H-M_alt 'P 1 21/n 1'
_symmetry_space_group_name_Hall '-P 2yn'
_symmetry_space_group_name_H-M 'P 1 21/n 1'
_atom_sites_solution_hydrogens mixed
_audit_creation_method SHELXL-2014/7
_audit_update_record
;
2016-11-23 deposited with the CCDC.
2017-04-06 downloaded from the CCDC.
;
_cell_angle_alpha 90
_cell_angle_beta 91.770(19)
_cell_angle_gamma 90
_cell_formula_units_Z 4
_cell_length_a 7.877(6)
_cell_length_b 15.693(15)
_cell_length_c 11.200(9)
_cell_measurement_reflns_used 500
_cell_measurement_temperature 93(2)
_cell_measurement_theta_max 27.4855
_cell_measurement_theta_min 1.8199
_cell_volume 1384(2)
_computing_structure_refinement 'SHELXL-2014/7 (Sheldrick, 2014)'
_diffrn_ambient_temperature 93(2)
_diffrn_detector_area_resol_mean 28.6533
_diffrn_measured_fraction_theta_full 0.994
_diffrn_measured_fraction_theta_max 0.988
_diffrn_measurement_device_type 'Saturn724+ (4x4 bin mode)'
_diffrn_measurement_method CCD_Profile_fitting
_diffrn_radiation_type MoK\a
_diffrn_radiation_wavelength 0.71073
_diffrn_reflns_av_R_equivalents 0.0318
_diffrn_reflns_av_unetI/netI 0.0327
_diffrn_reflns_Laue_measured_fraction_full 0.994
_diffrn_reflns_Laue_measured_fraction_max 0.988
_diffrn_reflns_limit_h_max 8
_diffrn_reflns_limit_h_min -10
_diffrn_reflns_limit_k_max 20
_diffrn_reflns_limit_k_min -20
_diffrn_reflns_limit_l_max 14
_diffrn_reflns_limit_l_min -14
_diffrn_reflns_number 9960
_diffrn_reflns_point_group_measured_fraction_full 0.994
_diffrn_reflns_point_group_measured_fraction_max 0.988
_diffrn_reflns_theta_full 25.242
_diffrn_reflns_theta_max 27.482
_diffrn_reflns_theta_min 2.235
_exptl_absorpt_coefficient_mu 5.067
_exptl_absorpt_correction_T_max 1.0000
_exptl_absorpt_correction_T_min 0.8052
_exptl_crystal_colour yellow
_exptl_crystal_density_diffrn 1.866
_exptl_crystal_description block
_exptl_crystal_F_000 768
_exptl_crystal_size_max 0.2
_exptl_crystal_size_mid 0.2
_exptl_crystal_size_min 0.2
_refine_diff_density_max 0.694
_refine_diff_density_min -0.684
_refine_diff_density_rms 0.101
_refine_ls_extinction_method none
_refine_ls_goodness_of_fit_ref 1.075
_refine_ls_hydrogen_treatment constr
_refine_ls_matrix_type full
_refine_ls_number_parameters 174
_refine_ls_number_reflns 3138
_refine_ls_number_restraints 1
_refine_ls_restrained_S_all 1.075
_refine_ls_R_factor_all 0.0369
_refine_ls_R_factor_gt 0.0303
_refine_ls_shift/su_max 0.001
_refine_ls_shift/su_mean 0.000
_refine_ls_structure_factor_coef Fsqd
_refine_ls_weighting_details 'w=1/[\s^2^(Fo^2^)+(0.0295P)^2^+1.6554P] where P=(Fo^2^+2Fc^2^)/3'
_refine_ls_weighting_scheme calc
_refine_ls_wR_factor_gt 0.0666
_refine_ls_wR_factor_ref 0.0705
_reflns_Friedel_coverage 0.000
_reflns_number_gt 2773
_reflns_number_total 3138
_reflns_threshold_expression 'I > 2\s(I)'
_cod_data_source_file c7cc00812k2.cif
_cod_data_source_block 1-93K
_cod_database_code 7119917
_shelx_shelxl_version_number 2014/7
_shelx_space_group_comment
;
The symmetry employed for this shelxl refinement is uniquely defined
by the following loop, which should always be used as a source of
symmetry information in preference to the above space-group names.
They are only intended as comments.
;

loop_
_space_group_symop_operation_xyz
'x, y, z'
'-x+1/2, y+1/2, -z+1/2'
'-x, -y, -z'
'x-1/2, -y-1/2, z-1/2'

loop_
_atom_site_label
_atom_site_type_symbol
_atom_site_fract_x
_atom_site_fract_y
_atom_site_fract_z
_atom_site_U_iso_or_equiv
_atom_site_adp_type
_atom_site_occupancy
_atom_site_site_symmetry_order
_atom_site_calc_flag
_atom_site_refinement_flags_posn
_atom_site_refinement_flags_adp
C6 C 0.6017(4) 0.24175(18) 0.1993(2) 0.0122(6) Uani 1 1 d . .
C5 C 0.7579(4) 0.15132(18) 0.3694(3) 0.0146(6) Uani 1 1 d . .
C2 C 0.5520(4) 0.07570(19) 0.2055(3) 0.0153(6) Uani 1 1 d . .
C3 C 0.7420(3) 0.14054(17) 0.0304(2) 0.0100(5) Uani 1 1 d . .
C4 C 0.9404(4) 0.21920(18) 0.1978(2) 0.0109(6) Uani 1 1 d . .
C1 C 0.6030(4) 0.55035(19) 0.2991(2) 0.0135(6) Uani 1 1 d . .
N7 N 0.1528(4) 0.1390(2) 0.9780(3) 0.0417(9) Uani 1 1 d . .
H7A H 0.1454 0.1158 1.0502 0.063 Uiso 1 1 calc R U
H7B H 0.0801 0.1132 0.9275 0.063 Uiso 1 1 calc R U
H7C H 0.1276 0.1942 0.9819 0.063 Uiso 1 1 calc R U
Co1 Co 0.74849(5) 0.14579(2) 0.19996(3) 0.00731(10) Uani 1 1 d . .
N6 N 0.5083(3) 0.29750(16) 0.2042(2) 0.0172(5) Uani 1 1 d . .
N5 N 0.7621(4) 0.15672(19) 0.4714(2) 0.0224(6) Uani 1 1 d . .
N4 N 0.0574(3) 0.26242(17) 0.1972(2) 0.0179(6) Uani 1 1 d . .
N3 N 0.2440(3) 0.36355(16) 0.4285(2) 0.0138(5) Uani 1 1 d . .
N2 N 0.0712(4) 0.53646(18) 0.2883(3) 0.0256(6) Uani 1 1 d . .
N1 N 0.5087(3) 0.49461(16) 0.3029(2) 0.0180(5) Uani 1 1 d . .
C7 C 0.3243(4) 0.1288(2) 0.9365(3) 0.0262(7) Uani 1 1 d . .
H7D H 0.3995 0.1662 0.9808 0.039 Uiso 1 1 calc R U
H7E H 0.3267 0.1427 0.8531 0.039 Uiso 1 1 calc R U
H7F H 0.3602 0.0709 0.9482 0.039 Uiso 1 1 calc R U
O1 O 0.3481(3) 0.52112(15) 0.0466(2) 0.0262(5) Uani 1 1 d . .
H1A H 0.2782 0.5170 -0.0124 0.031 Uiso 1 1 d R U
H1B H 0.3387 0.5723 0.0702 0.031 Uiso 1 1 d R U
O2 O -0.0363(3) 0.43222(16) 0.0761(2) 0.0342(6) Uani 1 1 d D .
H2A H -0.0660 0.4382 0.1479 0.041 Uiso 1 1 d DR U
H2B H -0.0696 0.3883 0.0377 0.041 Uiso 1 1 d R U
O3 O 0.1985(3) 0.67309(16) 0.0971(2) 0.0323(6) Uani 1 1 d . .
H3A H 0.2470 0.7179 0.0727 0.039 Uiso 1 1 d R U
H3B H 0.1519 0.6781 0.1642 0.039 Uiso 1 1 d R U
Sr1 Sr 0.24904(3) 0.40452(2) 0.19587(2) 0.00792(8) Uani 1 1 d . .

loop_
_atom_site_aniso_label
_atom_site_aniso_U_11
_atom_site_aniso_U_22
_atom_site_aniso_U_33
_atom_site_aniso_U_23
_atom_site_aniso_U_13
_atom_site_aniso_U_12
C6 0.0127(15) 0.0150(14) 0.0089(13) -0.0018(10) -0.0002(11) -0.0036(12)
C5 0.0099(15) 0.0133(14) 0.0205(16) 0.0012(11) 0.0013(12) -0.0010(11)
C2 0.0171(16) 0.0156(14) 0.0135(14) -0.0025(11) 0.0034(12) -0.0011(12)
C3 0.0082(14) 0.0082(13) 0.0136(14) -0.0004(10) 0.0006(11) -0.0007(10)
C4 0.0144(15) 0.0132(13) 0.0052(12) -0.0007(10) 0.0000(10) 0.0017(11)
C1 0.0155(15) 0.0149(14) 0.0100(13) -0.0011(11) 0.0001(11) 0.0039(12)
N7 0.0304(19) 0.049(2) 0.047(2) -0.0277(17) 0.0193(16) -0.0156(15)
Co1 0.0075(2) 0.00756(18) 0.00684(18) -0.00002(13) 0.00025(13) 0.00000(14)
N6 0.0171(14) 0.0160(13) 0.0182(13) -0.0025(10) -0.0021(10) 0.0040(11)
N5 0.0285(16) 0.0302(16) 0.0085(13) 0.0021(11) -0.0004(11) -0.0040(12)
N4 0.0190(14) 0.0203(14) 0.0143(12) -0.0033(10) 0.0016(10) -0.0057(11)
N3 0.0131(13) 0.0161(12) 0.0121(12) 0.0011(9) -0.0012(10) 0.0004(10)
N2 0.0274(16) 0.0237(15) 0.0265(15) 0.0097(12) 0.0119(12) 0.0117(12)
N1 0.0180(14) 0.0153(13) 0.0205(13) 0.0004(10) -0.0013(10) -0.0041(11)
C7 0.0154(17) 0.0293(18) 0.0339(19) 0.0042(15) 0.0008(14) 0.0034(14)
O1 0.0288(13) 0.0277(13) 0.0219(12) 0.0066(10) -0.0031(10) -0.0040(10)
O2 0.0341(15) 0.0338(14) 0.0336(14) -0.0108(12) -0.0144(12) 0.0076(12)
O3 0.0422(16) 0.0280(14) 0.0271(13) -0.0023(11) 0.0048(12) -0.0085(12)
Sr1 0.00871(14) 0.00829(13) 0.00673(12) -0.00032(9) -0.00038(9) 0.00044(10)

loop_
_atom_type_symbol
_atom_type_description
_atom_type_scat_dispersion_real
_atom_type_scat_dispersion_imag
_atom_type_scat_source
C C 0.0033 0.0016 'International Tables Vol C Tables 4.2.6.8 and 6.1.1.4'
H H 0.0000 0.0000 'International Tables Vol C Tables 4.2.6.8 and 6.1.1.4'
N N 0.0061 0.0033 'International Tables Vol C Tables 4.2.6.8 and 6.1.1.4'
O O 0.0106 0.0060 'International Tables Vol C Tables 4.2.6.8 and 6.1.1.4'
Co Co 0.3494 0.9721 'International Tables Vol C Tables 4.2.6.8 and 6.1.1.4'
Sr Sr -1.5307 3.2498 'International Tables Vol C Tables 4.2.6.8 and 6.1.1.4'

loop_
_geom_angle_atom_site_label_1
_geom_angle_atom_site_label_2
_geom_angle_atom_site_label_3
_geom_angle
_geom_angle_site_symmetry_1
_geom_angle_site_symmetry_3
N6 C6 Co1 176.0(3) . .
N5 C5 Co1 178.3(3) . .
N2 C2 Co1 176.6(3) 2_545 .
N3 C3 Co1 177.5(3) 4_665 .
N4 C4 Co1 179.0(3) 1_655 .
N1 C1 Co1 176.6(3) . 2_655
C6 Co1 C5 88.43(12) . .
C6 Co1 C3 91.88(12) . .
C5 Co1 C3 179.30(12) . .
C6 Co1 C1 179.51(12) . 2_645
C5 Co1 C1 91.46(12) . 2_645
C3 Co1 C1 88.23(12) . 2_645
C6 Co1 C4 90.20(14) . .
C5 Co1 C4 88.76(12) . .
C3 Co1 C4 90.61(12) . .
C1 Co1 C4 89.32(14) 2_645 .
C6 Co1 C2 87.87(14) . .
C5 Co1 C2 90.01(12) . .
C3 Co1 C2 90.63(12) . .
C1 Co1 C2 92.61(14) 2_645 .
C4 Co1 C2 177.73(12) . .
C6 N6 Sr1 168.6(2) . .
C5 N5 Sr1 154.6(3) . 4_666
C4 N4 Sr1 160.4(2) 1_455 .
C3 N3 Sr1 169.4(2) 4_566 .
C2 N2 Sr1 150.8(3) 2 .
C1 N1 Sr1 148.6(2) . .
O1 Sr1 O2 79.90(9) . .
O1 Sr1 N6 102.81(9) . .
O2 Sr1 N6 140.67(8) . .
O1 Sr1 N3 143.31(8) . .
O2 Sr1 N3 119.93(9) . .
N6 Sr1 N3 81.27(8) . .
O1 Sr1 N4 139.60(8) . .
O2 Sr1 N4 70.60(9) . .
N6 Sr1 N4 84.62(10) . .
N3 Sr1 N4 76.78(8) . .
O1 Sr1 N5 68.44(10) . 4_565
O2 Sr1 N5 68.78(9) . 4_565
N6 Sr1 N5 75.81(8) . 4_565
N3 Sr1 N5 145.23(9) . 4_565
N4 Sr1 N5 75.37(9) . 4_565
O1 Sr1 N2 82.99(10) . .
O2 Sr1 N2 67.97(9) . .
N6 Sr1 N2 151.15(9) . .
N3 Sr1 N2 77.88(9) . .
N4 Sr1 N2 109.44(10) . .
N5 Sr1 N2 131.33(9) 4_565 .
O1 Sr1 N1 71.59(9) . .
O2 Sr1 N1 139.28(9) . .
N6 Sr1 N1 75.31(10) . .
N3 Sr1 N1 74.43(8) . .
N4 Sr1 N1 146.93(8) . .
N5 Sr1 N1 122.95(9) 4_565 .
N2 Sr1 N1 80.01(10) . .

loop_
_geom_bond_atom_site_label_1
_geom_bond_atom_site_label_2
_geom_bond_distance
_geom_bond_site_symmetry_2
C6 N6 1.146(4) .
C6 Co1 1.898(3) .
C5 N5 1.145(4) .
C5 Co1 1.899(3) .
C2 N2 1.153(4) 2_545
C2 Co1 1.902(3) .
C3 N3 1.145(4) 4_665
C3 Co1 1.900(3) .
C4 N4 1.145(4) 1_655
C4 Co1 1.901(3) .
C1 N1 1.149(4) .
C1 Co1 1.900(3) 2_655
N7 C7 1.451(4) .
Co1 C1 1.900(3) 2_645
N6 Sr1 2.644(3) .
N5 Sr1 2.697(3) 4_666
N4 C4 1.145(4) 1_455
N4 Sr1 2.693(3) .
N3 C3 1.145(4) 4_566
N3 Sr1 2.685(3) .
N2 C2 1.153(4) 2
N2 Sr1 2.722(3) .
N1 Sr1 2.733(3) .
O1 Sr1 2.614(3) .
O2 Sr1 2.618(3) .
Sr1 N5 2.697(3) 4_565

loop_
_geom_hbond_atom_site_label_D
_geom_hbond_atom_site_label_H
_geom_hbond_atom_site_label_A
_geom_hbond_distance_DH
_geom_hbond_distance_HA
_geom_hbond_distance_DA
_geom_hbond_angle_DHA
_geom_hbond_site_symmetry_A
O3 H3A N3 0.85 2.29 3.038(4) 147.6 2
O2 H2B O3 0.85 2.04 2.823(4) 153.9 3_565
O2 H2A N2 0.85 2.43 2.986(4) 123.5 .
O1 H1B O3 0.85 1.96 2.727(4) 150.1 .
O1 H1A O2 0.85 2.17 2.872(4) 140.4 3_565
N7 H7C N5 0.89 2.57 3.321(5) 142.2 4_566
N7 H7B N1 0.89 2.25 3.065(4) 151.5 4_566
N7 H7B N3 0.89 2.67 3.251(5) 123.6 4_566
